data_7155410
loop_
_publ_author_name
'Lin, Mei-Huey'
'Chen, Yu-Chun'
'Chiu, Shih-Hao'
'Liang, Kung-Yu'
'Lee, Yi-Lin'
'Chuang, Tsung-Hsun'

_publ_section_title
;
 Stereoselective preparation of conjugated (Z)-1,3-enynes by dehydration
 reactions of allenic bromohydrins and the use of the enynes in
 base-mediated tandem allylation ene-carbocyclization reactions with
 \b-ketoesters.
;
_journal_issue 3
_journal_name_full 'Organic &amp; biomolecular chemistry'
_journal_page_first 605
_journal_page_last 609
_journal_paper_doi 10.1039/c6ob02178f
_journal_volume 15
_journal_year 2017
_chemical_formula_sum 'C17 H17 Br O3'
_chemical_formula_weight 349.21
_chemical_name_systematic
; 
 ? 
;
_space_group_IT_number 1
_symmetry_cell_setting triclinic
_symmetry_space_group_name_Hall 'P 1'
_symmetry_space_group_name_H-M 'P 1'
_atom_sites_solution_hydrogens geom
_atom_sites_solution_primary direct
_atom_sites_solution_secondary difmap
_audit_creation_method SHELXL-97
_audit_update_record
;
2016-08-22 deposited with the CCDC.
2016-12-06 downloaded from the CCDC.
;
_cell_angle_alpha 94.761(4)
_cell_angle_beta 94.576(4)
_cell_angle_gamma 98.120(4)
_cell_formula_units_Z 2
_cell_length_a 7.5076(6)
_cell_length_b 7.9269(6)
_cell_length_c 13.2339(10)
_cell_measurement_reflns_used 5786
_cell_measurement_temperature 150
_cell_measurement_theta_max 28.6835
_cell_measurement_theta_min 2.6075
_cell_volume 773.64(10)
_computing_cell_refinement 'SAINT V7.68A (Bruker AXS, 2009)'
_computing_data_collection 'APEX2 (Bruker AXS, 2010)'
_computing_data_reduction 'SAINT V7.68A (Bruker AXS, 2009)'
_computing_molecular_graphics 'SHELXTL (Sheldrick, 2008)'
_computing_publication_material 'SHELXTL (Sheldrick, 2008)'
_computing_structure_refinement 'SHELXL-97 (Sheldrick, 2008)'
_computing_structure_solution 'SHELXS-97 (Sheldrick, 2008)'
_diffrn_ambient_temperature 150
_diffrn_measured_fraction_theta_full 0.990
_diffrn_measured_fraction_theta_max 0.990
_diffrn_measurement_device_type 'Bruker APEX-II CCD'
_diffrn_measurement_method /w
_diffrn_radiation_monochromator graphite
_diffrn_radiation_source 'fine-focus sealed tube'
_diffrn_radiation_type MoK\a
_diffrn_radiation_wavelength 0.71073
_diffrn_reflns_av_R_equivalents 0.0336
_diffrn_reflns_av_sigmaI/netI 0.0510
_diffrn_reflns_limit_h_max 9
_diffrn_reflns_limit_h_min -9
_diffrn_reflns_limit_k_max 10
_diffrn_reflns_limit_k_min -10
_diffrn_reflns_limit_l_max 17
_diffrn_reflns_limit_l_min -17
_diffrn_reflns_number 9113
_diffrn_reflns_theta_full 28.28
_diffrn_reflns_theta_max 28.28
_diffrn_reflns_theta_min 2.61
_exptl_absorpt_coefficient_mu 2.664
_exptl_absorpt_correction_T_max 0.7405
_exptl_absorpt_correction_T_min 0.6752
_exptl_absorpt_correction_type multi-scan
_exptl_absorpt_process_details 'SADABS V2008/1 (Bruker AXS, 2008)'
_exptl_crystal_colour colorless
_exptl_crystal_density_diffrn 1.499
_exptl_crystal_density_method 'not measured'
_exptl_crystal_description block
_exptl_crystal_F_000 356
_exptl_crystal_size_max 0.16
_exptl_crystal_size_mid 0.14
_exptl_crystal_size_min 0.12
_refine_diff_density_max 0.415
_refine_diff_density_min -0.569
_refine_diff_density_rms 0.080
_refine_ls_abs_structure_details 'Flack H D (1983), Acta Cryst. A39, 876-881'
_refine_ls_abs_structure_Flack 0.279(19)
_refine_ls_extinction_method none
_refine_ls_goodness_of_fit_ref 0.763
_refine_ls_hydrogen_treatment mixed
_refine_ls_matrix_type full
_refine_ls_number_parameters 385
_refine_ls_number_reflns 5920
_refine_ls_number_restraints 3
_refine_ls_restrained_S_all 0.762
_refine_ls_R_factor_all 0.0336
_refine_ls_R_factor_gt 0.0303
_refine_ls_shift/su_max 0.150
_refine_ls_shift/su_mean 0.028
_refine_ls_structure_factor_coef Fsqd
_refine_ls_weighting_details 'calc w=1/[\s^2^(Fo^2^)+(0.1000P)^2^+0.1400P] where P=(Fo^2^+2Fc^2^)/3'
_refine_ls_weighting_scheme calc
_refine_ls_wR_factor_gt 0.0951
_refine_ls_wR_factor_ref 0.0989
_reflns_number_gt 5410
_reflns_number_total 5920
_reflns_threshold_expression >2sigma(I)
_cod_data_source_file c6ob02178f2.cif
_cod_data_source_block csh_03_4106
_cod_depositor_comments
;
The following automatic conversions were performed:

'_symmetry_cell_setting' value 'Triclinic' changed to 'triclinic'
according to
/usr/data/users/saulius/crontab/automatic-downloads/rss-feeds/RSC/lib/dictionaries/cif_core.dic
dictionary named 'cif_core.dic' version 2.4.2 from 2011-04-26.

Automatic conversion script
Id: cif_fix_values 4268 2015-11-12 08:31:59Z antanas 

 Adding full bibliography for 7155409--7155411.cif.

2017-11-19
Z value and formula fixed to values more according to usual
chemical conventions.                 miguel
;
_cod_original_formula_sum 'C34 H34 Br2 O6'
_cod_original_formula_weight 698.43
_cod_original_formula_units_Z 1
_cod_original_sg_symbol_H-M P1
_cod_database_code 7155410

loop_
_symmetry_equiv_pos_as_xyz
'x, y, z'

loop_
_atom_site_label
_atom_site_type_symbol
_atom_site_fract_x
_atom_site_fract_y
_atom_site_fract_z
_atom_site_U_iso_or_equiv
_atom_site_adp_type
_atom_site_occupancy
_atom_site_symmetry_multiplicity
_atom_site_calc_flag
_atom_site_refinement_flags
Br1 Br -0.19444(3) 0.55887(3) -0.437047(18) 0.03049(13) Uani 1 1 d .
Br2 Br 0.85051(3) 0.30120(3) 1.317314(18) 0.03041(13) Uani 1 1 d .
C1 C -0.1361(6) 0.5906(7) -0.2930(4) 0.0226(10) Uani 1 1 d .
C2 C -0.2392(5) 0.6872(6) -0.2322(4) 0.0253(11) Uani 1 1 d .
H2 H -0.3339 0.7353 -0.2622 0.030 Uiso 1 1 calc R
C4 C -0.0549(5) 0.6374(5) -0.0847(3) 0.0148(8) Uani 1 1 d .
C5 C 0.0427(6) 0.5441(6) -0.1464(4) 0.0210(10) Uani 1 1 d .
H5 H 0.1382 0.4971 -0.1164 0.025 Uiso 1 1 calc R
C6 C 0.0053(6) 0.5181(6) -0.2489(4) 0.0233(10) Uani 1 1 d .
H6 H 0.0726 0.4534 -0.2886 0.028 Uiso 1 1 calc R
C3 C -0.1992(6) 0.7088(7) -0.1310(4) 0.0251(11) Uani 1 1 d .
H3 H -0.2673 0.7717 -0.0907 0.030 Uiso 1 1 calc R
C11 C 0.1574(5) 0.6229(6) 0.0833(4) 0.0176(9) Uani 1 1 d .
H11 H 0.1644 0.5004 0.0716 0.021 Uiso 1 1 calc R
C8 C -0.1170(5) 0.7219(6) 0.0974(4) 0.0207(10) Uani 1 1 d .
H8 H -0.2294 0.7554 0.0832 0.025 Uiso 1 1 calc R
C7 C -0.0143(5) 0.6638(6) 0.0245(4) 0.0168(9) Uani 1 1 d .
C10 C 0.1322(6) 0.6672(6) 0.1912(3) 0.0180(9) Uani 1 1 d .
C9 C -0.0296(6) 0.7247(6) 0.1989(4) 0.0200(9) Uani 1 1 d .
O1 O 0.4221(4) 0.6647(5) -0.0077(3) 0.0243(7) Uani 1 1 d .
C12 C 0.3282(6) 0.7300(7) 0.0461(4) 0.0211(9) Uani 1 1 d .
C14 C -0.1136(6) 0.7816(8) 0.2919(4) 0.0282(11) Uani 1 1 d .
H14A H -0.0619 0.7339 0.3497 0.042 Uiso 1 1 calc R
H14B H -0.2415 0.7433 0.2828 0.042 Uiso 1 1 calc R
H14C H -0.0914 0.9043 0.3030 0.042 Uiso 1 1 calc R
C15 C 0.2767(6) 0.6538(6) 0.2673(3) 0.0178(9) Uani 1 1 d .
C17 C 0.3187(9) 0.7045(12) 0.5437(5) 0.0465(18) Uani 1 1 d .
H17A H 0.2410 0.6031 0.5566 0.070 Uiso 1 1 calc R
H17B H 0.2514 0.7989 0.5436 0.070 Uiso 1 1 calc R
H17C H 0.4175 0.7294 0.5959 0.070 Uiso 1 1 calc R
C16 C 0.3913(6) 0.6763(9) 0.4410(4) 0.0326(13) Uani 1 1 d .
H16A H 0.4324 0.5657 0.4336 0.039 Uiso 1 1 calc R
H16B H 0.4920 0.7646 0.4342 0.039 Uiso 1 1 calc R
C13 C 0.3614(7) 0.9215(6) 0.0818(5) 0.0268(12) Uani 1 1 d .
H13A H 0.4061 0.9847 0.0279 0.040 Uiso 1 1 calc R
H13B H 0.4488 0.9424 0.1401 0.040 Uiso 1 1 calc R
H13C H 0.2502 0.9574 0.0996 0.040 Uiso 1 1 calc R
O2 O 0.4240(5) 0.6181(6) 0.2464(3) 0.0361(10) Uani 1 1 d .
O3 O 0.2435(4) 0.6836(5) 0.3644(3) 0.0291(9) Uani 1 1 d .
C18 C 0.7952(6) 0.2693(6) 1.1743(4) 0.0203(10) Uani 1 1 d .
C19 C 0.8973(6) 0.1763(7) 1.1167(3) 0.0256(11) Uani 1 1 d .
H19 H 0.9927 0.1301 1.1475 0.031 Uiso 1 1 calc R
C21 C 0.7137(5) 0.2217(6) 0.9628(4) 0.0197(9) Uani 1 1 d .
C22 C 0.6134(6) 0.3200(6) 1.0250(4) 0.0188(9) Uani 1 1 d .
H22 H 0.5200 0.3701 0.9953 0.023 Uiso 1 1 calc R
C23 C 0.6545(6) 0.3425(6) 1.1318(4) 0.0206(10) Uani 1 1 d .
H23 H 0.5877 0.4056 1.1728 0.025 Uiso 1 1 calc R
C20 C 0.8562(6) 0.1513(7) 1.0102(3) 0.0219(10) Uani 1 1 d .
H20 H 0.9246 0.0873 0.9708 0.026 Uiso 1 1 calc R
C24 C 0.6708(6) 0.1971(6) 0.8514(3) 0.0187(9) Uani 1 1 d .
C28 C 0.4955(6) 0.2357(6) 0.8007(3) 0.0169(9) Uani 1 1 d .
H28 H 0.4876 0.3578 0.8137 0.020 Uiso 1 1 calc R
C25 C 0.7732(6) 0.1406(7) 0.7828(3) 0.0202(10) Uani 1 1 d .
H25 H 0.8858 0.1081 0.7982 0.024 Uiso 1 1 calc R
C27 C 0.5230(6) 0.1927(6) 0.6888(4) 0.0191(9) Uani 1 1 d .
C26 C 0.6855(5) 0.1359(6) 0.6793(4) 0.0200(9) Uani 1 1 d .
C29 C 0.7739(6) 0.0792(7) 0.5891(4) 0.0246(10) Uani 1 1 d .
H29A H 0.6902 0.0695 0.5294 0.037 Uiso 1 1 calc R
H29B H 0.8112 -0.0300 0.5979 0.037 Uiso 1 1 calc R
H29C H 0.8777 0.1614 0.5815 0.037 Uiso 1 1 calc R
O4 O 0.2317(4) 0.1930(5) 0.8910(3) 0.0330(9) Uani 1 1 d .
C30 C 0.3310(6) 0.1300(6) 0.8337(4) 0.0178(8) Uani 1 1 d .
C32 C 0.3748(6) 0.2098(7) 0.6101(4) 0.0266(11) Uani 1 1 d .
C34 C 0.3349(9) 0.1466(10) 0.3389(5) 0.0387(14) Uani 1 1 d .
H34A H 0.3684 0.0340 0.3312 0.058 Uiso 1 1 calc R
H34B H 0.4389 0.2304 0.3346 0.058 Uiso 1 1 calc R
H34C H 0.2433 0.1569 0.2857 0.058 Uiso 1 1 calc R
C33 C 0.2645(7) 0.1747(8) 0.4385(4) 0.0296(11) Uani 1 1 d .
H33A H 0.2207 0.2841 0.4449 0.035 Uiso 1 1 calc R
H33B H 0.1655 0.0851 0.4460 0.035 Uiso 1 1 calc R
C31 C 0.2929(8) -0.0519(8) 0.7984(5) 0.0337(13) Uani 1 1 d .
H31A H 0.2606 -0.0655 0.7262 0.051 Uiso 1 1 calc R
H31B H 0.1947 -0.1055 0.8323 0.051 Uiso 1 1 calc R
H31C H 0.3983 -0.1044 0.8135 0.051 Uiso 1 1 calc R
O5 O 0.2321(5) 0.2454(6) 0.6348(3) 0.0336(10) Uani 1 1 d .
O6 O 0.4141(4) 0.1720(5) 0.5161(3) 0.0252(8) Uani 1 1 d .

loop_
_atom_site_aniso_label
_atom_site_aniso_U_11
_atom_site_aniso_U_22
_atom_site_aniso_U_33
_atom_site_aniso_U_23
_atom_site_aniso_U_13
_atom_site_aniso_U_12
Br1 0.0359(3) 0.0383(3) 0.0175(2) -0.0003(2) -0.00177(19) 0.0102(2)
Br2 0.0366(3) 0.0384(3) 0.0164(2) -0.0002(2) -0.00302(18) 0.0112(2)
C1 0.022(2) 0.028(2) 0.015(2) -0.005(2) -0.0005(17) -0.0008(18)
C2 0.0139(18) 0.026(2) 0.036(3) 0.001(2) -0.0028(17) 0.0059(18)
C4 0.0165(18) 0.0118(18) 0.0150(19) 0.0081(15) -0.0045(14) -0.0019(15)
C5 0.0153(18) 0.023(2) 0.024(2) -0.003(2) 0.0013(16) 0.0020(17)
C6 0.018(2) 0.018(2) 0.035(3) 0.000(2) 0.0018(17) 0.0065(18)
C3 0.020(2) 0.031(3) 0.026(3) -0.002(2) 0.0092(17) 0.0076(19)
C11 0.0119(17) 0.019(2) 0.021(2) 0.0022(18) 0.0021(15) -0.0025(15)
C8 0.0111(17) 0.022(2) 0.029(3) 0.008(2) -0.0003(17) -0.0008(16)
C7 0.0096(16) 0.016(2) 0.026(2) 0.0034(18) 0.0059(14) 0.0001(14)
C10 0.0191(19) 0.017(2) 0.016(2) 0.0037(18) 0.0009(16) -0.0035(17)
C9 0.023(2) 0.017(2) 0.019(2) -0.0002(18) 0.0102(16) -0.0014(17)
O1 0.0184(15) 0.0284(19) 0.0282(19) 0.0047(15) 0.0083(13) 0.0066(13)
C12 0.0140(18) 0.027(2) 0.022(2) 0.0087(19) -0.0015(15) -0.0014(17)
C14 0.019(2) 0.045(3) 0.020(3) -0.002(2) 0.0032(17) 0.004(2)
C15 0.0273(19) 0.0154(19) 0.0115(18) -0.0021(16) 0.0082(14) 0.0046(16)
C17 0.040(3) 0.081(5) 0.021(3) 0.002(3) -0.002(2) 0.020(3)
C16 0.024(2) 0.055(4) 0.018(2) 0.002(2) -0.0071(17) 0.007(2)
C13 0.037(2) 0.0101(18) 0.030(3) 0.0001(19) 0.006(2) -0.0094(18)
O2 0.0278(18) 0.053(3) 0.028(2) -0.005(2) -0.0019(16) 0.0186(18)
O3 0.0165(15) 0.047(2) 0.0234(18) 0.0085(16) -0.0029(13) 0.0028(15)
C18 0.025(2) 0.017(2) 0.020(2) 0.0060(19) -0.0004(17) 0.0040(17)
C19 0.029(2) 0.040(3) 0.008(2) 0.002(2) -0.0041(16) 0.011(2)
C21 0.0144(18) 0.022(2) 0.022(2) -0.0057(18) 0.0056(15) 0.0011(16)
C22 0.027(2) 0.0115(19) 0.018(2) 0.0041(17) -0.0027(17) 0.0045(17)
C23 0.029(2) 0.021(2) 0.011(2) -0.0026(17) 0.0030(16) 0.0029(19)
C20 0.0202(19) 0.030(3) 0.016(2) 0.0016(19) -0.0059(16) 0.0083(18)
C24 0.0225(19) 0.018(2) 0.0130(19) 0.0010(17) -0.0087(15) -0.0004(16)
C28 0.0209(19) 0.017(2) 0.013(2) 0.0022(17) -0.0010(15) 0.0048(16)
C25 0.0186(19) 0.028(2) 0.014(2) -0.0014(19) 0.0016(16) 0.0042(18)
C27 0.0173(19) 0.022(2) 0.018(2) 0.0018(19) 0.0011(17) 0.0047(17)
C26 0.0141(18) 0.027(2) 0.017(2) 0.0062(18) -0.0033(15) -0.0010(17)
C29 0.024(2) 0.032(3) 0.019(2) 0.002(2) 0.0034(18) 0.0082(19)
O4 0.0254(17) 0.037(2) 0.038(2) 0.0000(18) 0.0105(15) 0.0050(16)
C30 0.0169(18) 0.020(2) 0.017(2) -0.0020(17) 0.0008(15) 0.0062(16)
C32 0.0145(17) 0.032(3) 0.031(3) 0.008(2) -0.0125(16) -0.0008(17)
C34 0.039(3) 0.057(4) 0.017(3) -0.003(2) -0.006(2) 0.008(3)
C33 0.028(2) 0.040(3) 0.020(2) 0.001(2) -0.0046(18) 0.009(2)
C31 0.029(2) 0.040(3) 0.031(3) 0.003(2) 0.008(2) -0.002(2)
O5 0.0287(18) 0.054(3) 0.020(2) 0.0011(19) -0.0008(15) 0.0185(18)
O6 0.0261(16) 0.039(2) 0.0109(15) -0.0052(14) -0.0014(12) 0.0104(15)

loop_
_atom_type_symbol
_atom_type_description
_atom_type_scat_dispersion_real
_atom_type_scat_dispersion_imag
_atom_type_scat_source
C C 0.0033 0.0016 'International Tables Vol C Tables 4.2.6.8 and 6.1.1.4'
H H 0.0000 0.0000 'International Tables Vol C Tables 4.2.6.8 and 6.1.1.4'
O O 0.0106 0.0060 'International Tables Vol C Tables 4.2.6.8 and 6.1.1.4'
Br Br -0.2901 2.4595 'International Tables Vol C Tables 4.2.6.8 and 6.1.1.4'

loop_
_geom_angle_atom_site_label_1
_geom_angle_atom_site_label_2
_geom_angle_atom_site_label_3
_geom_angle
C2 C1 C6 120.7(5)
C2 C1 Br1 119.3(4)
C6 C1 Br1 120.1(4)
C1 C2 C3 119.4(4)
C3 C4 C5 118.2(4)
C3 C4 C7 119.6(4)
C5 C4 C7 122.2(4)
C6 C5 C4 122.7(4)
C5 C6 C1 118.2(5)
C2 C3 C4 120.8(5)
C10 C11 C7 104.3(4)
C10 C11 C12 113.6(4)
C7 C11 C12 109.3(4)
C7 C8 C9 111.9(4)
C8 C7 C4 129.2(4)
C8 C7 C11 105.5(4)
C4 C7 C11 125.3(4)
C9 C10 C11 110.1(4)
C9 C10 C15 131.3(5)
C11 C10 C15 118.4(4)
C10 C9 C14 129.3(5)
C10 C9 C8 108.1(4)
C14 C9 C8 122.6(4)
O1 C12 C13 122.9(5)
O1 C12 C11 121.0(5)
C13 C12 C11 116.2(4)
O2 C15 O3 120.4(4)
O2 C15 C10 123.2(4)
O3 C15 C10 116.5(4)
C17 C16 O3 106.7(4)
C15 O3 C16 116.5(4)
C23 C18 C19 122.4(5)
C23 C18 Br2 118.7(4)
C19 C18 Br2 118.9(3)
C20 C19 C18 119.2(4)
C22 C21 C20 118.1(5)
C22 C21 C24 120.7(4)
C20 C21 C24 121.2(5)
C21 C22 C23 120.4(4)
C18 C23 C22 118.9(5)
C19 C20 C21 121.0(5)
C25 C24 C21 127.0(4)
C25 C24 C28 110.8(4)
C21 C24 C28 122.2(4)
C27 C28 C24 100.5(3)
C27 C28 C30 112.8(4)
C24 C28 C30 113.2(4)
C24 C25 C26 111.1(4)
C26 C27 C32 130.6(5)
C26 C27 C28 111.0(4)
C32 C27 C28 118.4(4)
C27 C26 C25 106.6(4)
C27 C26 C29 131.9(4)
C25 C26 C29 121.4(4)
O4 C30 C31 119.8(5)
O4 C30 C28 121.4(5)
C31 C30 C28 118.7(4)
O5 C32 O6 126.2(4)
O5 C32 C27 120.5(5)
O6 C32 C27 113.2(4)
O6 C33 C34 107.0(4)
C32 O6 C33 113.8(4)

loop_
_geom_bond_atom_site_label_1
_geom_bond_atom_site_label_2
_geom_bond_distance
Br1 C1 1.909(5)
Br2 C18 1.894(5)
C1 C2 1.413(7)
C1 C6 1.389(7)
C2 C3 1.341(8)
C4 C3 1.412(7)
C4 C5 1.378(7)
C4 C7 1.444(6)
C5 C6 1.356(8)
C11 C10 1.475(7)
C11 C7 1.540(6)
C11 C12 1.572(6)
C8 C7 1.372(7)
C8 C9 1.445(7)
C10 C9 1.364(6)
C10 C15 1.442(6)
C9 C14 1.492(7)
O1 C12 1.180(6)
C12 C13 1.531(7)
C15 O2 1.226(6)
C15 O3 1.338(6)
C17 C16 1.515(9)
C16 O3 1.453(6)
C18 C23 1.378(7)
C18 C19 1.368(7)
C19 C20 1.410(6)
C21 C22 1.418(7)
C21 C20 1.403(7)
C21 C24 1.474(6)
C22 C23 1.413(7)
C24 C25 1.326(7)
C24 C28 1.511(5)
C28 C27 1.529(7)
C28 C30 1.507(6)
C25 C26 1.466(6)
C27 C26 1.370(6)
C27 C32 1.491(6)
C26 C29 1.480(7)
O4 C30 1.230(6)
C30 C31 1.459(8)
C32 O5 1.209(6)
C32 O6 1.321(7)
C34 C33 1.470(9)
C33 O6 1.464(6)
